data_7710041
loop_
_publ_author_name
'Kashina, Maria V.'
'Luzyanin, Konstantin V.'
'Katlenok, Eugene A.'
'Novikov, Alexander S.'
'Kinzhalov, Mikhail A.'

_publ_section_title
;
 Experimental and computational tuning of metalla-N-heterocyclic carbenes
 at palladium(ii) and platinum(ii) centers
;
_journal_name_full 'Dalton Transactions'
_journal_paper_doi 10.1039/D2DT00252C
_journal_year 2022
_chemical_formula_moiety 'C46 H47 N9 Pd2 S2'
_chemical_formula_sum 'C46 H47 N9 Pd2 S2'
_chemical_formula_weight 1002.84
_space_group_crystal_system monoclinic
_space_group_IT_number 14
_space_group_name_Hall '-P 2yn'
_space_group_name_H-M_alt 'P 1 21/n 1'
_atom_sites_solution_hydrogens geom
_atom_sites_solution_primary dual
_audit_creation_date 2022-01-10
_audit_creation_method
;
Olex2 1.2
(compiled 2018.05.29 svn.r3508 for OlexSys, GUI svn.r5506)
;
_audit_update_record
;
2022-01-24 deposited with the CCDC.	2022-03-14 downloaded from the CCDC.
;
_cell_angle_alpha 90
_cell_angle_beta 98.347(3)
_cell_angle_gamma 90
_cell_formula_units_Z 4
_cell_length_a 8.2035(2)
_cell_length_b 30.9219(8)
_cell_length_c 18.7259(5)
_cell_measurement_reflns_used 17620
_cell_measurement_temperature 297.2(2)
_cell_measurement_theta_max 77.0970
_cell_measurement_theta_min 2.6030
_cell_volume 4699.8(2)
_computing_cell_refinement 'CrysAlisPro 1.171.40.71a (Rigaku OD, 2020)'
_computing_data_collection 'CrysAlisPro 1.171.40.71a (Rigaku OD, 2020)'
_computing_data_reduction 'CrysAlisPro 1.171.40.71a (Rigaku OD, 2020)'
_computing_molecular_graphics 'Olex2 (Dolomanov et al., 2009)'
_computing_publication_material 'Olex2 (Dolomanov et al., 2009)'
_computing_structure_refinement 'ShelXL (Sheldrick, 2015)'
_computing_structure_solution 'ShelXT (Sheldrick, 2015)'
_diffrn_ambient_environment air
_diffrn_ambient_temperature 297.2(2)
_diffrn_detector 'Hybrid Pixel Array Detector'
_diffrn_detector_area_resol_mean 10.0000
_diffrn_detector_type HyPix
_diffrn_measured_fraction_theta_full 0.997
_diffrn_measured_fraction_theta_max 0.997
_diffrn_measurement_details
;
List of Runs (angles in degrees, time in seconds):

  # Type    Start    End  Width  t~exp~   \w     \q     \k     \f   Frames
#--------------------------------------------------------------------------
  1  \w    -34.00  25.00   0.50    6.00    --  -47.20  49.00   1.00  118
  2  \w     35.00  69.00   0.50    6.00    --   47.20  49.00   1.00   68
  3  \w     79.00 115.00   0.50    6.00    --   47.20  49.00   1.00   72
  4  \w    104.00 159.00   0.50   25.00    --  107.75  49.00   1.00  110
  5  \w    132.00 175.00   0.50   25.00    --  107.75  61.00 -60.00   86
  6  \w    117.00 161.00   0.50   25.00    --  107.75  61.00  30.00   88
  7  \w    109.00 158.00   0.50   25.00    --  107.75  77.00  60.00   98
  8  \w     95.00 164.00   0.50   25.00    --  107.75  30.00 120.00  138
  9  \w     93.00 129.00   0.50   25.00    --  107.75  61.00 -60.00   72
 10  \w     84.00 119.00   0.50    6.00    --   47.20 125.00-120.00   70
 11  \w     -9.00  47.00   0.50    6.00    --   47.20 -49.00-146.00  112
 12  \w     39.00  67.00   0.50   25.00    --  107.75 -61.00 -90.00   56
 13  \w     35.00  71.00   0.50   25.00    --  107.75 -61.00-120.00   72
 14  \w     41.00 104.00   0.50   25.00    --  107.75 -77.00-180.00  126
 15  \w     43.00  93.00   0.50   25.00    --  107.75 -77.00  60.00  100
 16  \w    -26.00  18.00   0.50    6.00    --   47.20 -19.00  60.00   88
 17  \w   -120.00 -34.00   0.50    6.00    --  -47.20 -49.00-146.00  172
 18  \w    -69.00 -34.00   0.50   25.00    -- -106.00  61.00  30.00   70
 19  \w    -63.00 -38.00   0.50   25.00    -- -106.00  61.00   0.00   50
 20  \w    -70.00 -37.00   0.50   25.00    -- -106.00  61.00 120.00   66
 21  \w    -66.00 -37.00   0.50   25.00    -- -106.00  61.00 150.00   58
 22  \w    -96.00 -35.00   0.50   25.00    -- -106.00  77.00 120.00  122
 23  \w   -118.00 -93.00   0.50   25.00    -- -106.00 -30.00 150.00   50
 24  \w   -153.00-105.00   0.50   25.00    -- -106.00 -30.00 120.00   96
 25  \w   -175.00-134.00   0.50   25.00    -- -106.00 -30.00 150.00   82
 26  \w   -163.00 -97.00   0.50   25.00    -- -106.00 -45.00 -60.00  132
 27  \w   -129.00 -93.00   0.50   25.00    -- -106.00 -49.00-146.00   72
 28  \w    -70.00 -35.00   0.50   25.00    -- -106.00  61.00-180.00   70
 29  \w    -69.00 -33.00   0.50   25.00    -- -106.00  61.00-150.00   72
 30  \w   -104.00 -38.00   0.50   25.00    -- -106.00  77.00-150.00  132
 31  \w   -104.00 -33.00   0.50   25.00    -- -106.00  77.00 -90.00  142
;
_diffrn_measurement_device 'four-circle diffractometer'
_diffrn_measurement_device_type 'XtaLAB Synergy, Single source at home/near, HyPix'
_diffrn_measurement_method '\w scans'
_diffrn_orient_matrix_type 'CrysAlisPro convention (1999,Acta A55,543-557)'
_diffrn_orient_matrix_UB_11 -0.1853948000
_diffrn_orient_matrix_UB_12 -0.0095443000
_diffrn_orient_matrix_UB_13 -0.0044303000
_diffrn_orient_matrix_UB_21 -0.0071252000
_diffrn_orient_matrix_UB_22 0.0286697000
_diffrn_orient_matrix_UB_23 0.0668359000
_diffrn_orient_matrix_UB_31 -0.0396157000
_diffrn_orient_matrix_UB_32 0.0396330000
_diffrn_orient_matrix_UB_33 -0.0492950000
_diffrn_radiation_monochromator mirror
_diffrn_radiation_probe x-ray
_diffrn_radiation_type CuK\a
_diffrn_radiation_wavelength 1.54184
_diffrn_reflns_av_R_equivalents 0.0482
_diffrn_reflns_av_unetI/netI 0.0370
_diffrn_reflns_Laue_measured_fraction_full 0.997
_diffrn_reflns_Laue_measured_fraction_max 0.997
_diffrn_reflns_limit_h_max 9
_diffrn_reflns_limit_h_min -9
_diffrn_reflns_limit_k_max 37
_diffrn_reflns_limit_k_min -34
_diffrn_reflns_limit_l_max 21
_diffrn_reflns_limit_l_min -22
_diffrn_reflns_number 40403
_diffrn_reflns_point_group_measured_fraction_full 0.997
_diffrn_reflns_point_group_measured_fraction_max 0.997
_diffrn_reflns_theta_full 67.498
_diffrn_reflns_theta_max 67.498
_diffrn_reflns_theta_min 2.780
_diffrn_source 'micro-focus sealed X-ray tube'
_diffrn_source_type 'PhotonJet (Cu) X-ray Source'
_exptl_absorpt_coefficient_mu 7.325
_exptl_absorpt_correction_T_max 1.00000
_exptl_absorpt_correction_T_min 0.80945
_exptl_absorpt_correction_type multi-scan
_exptl_absorpt_process_details
;
CrysAlisPro 1.171.40.71a (Rigaku Oxford Diffraction, 2020)
Empirical absorption correction using spherical harmonics,
 implemented in SCALE3 ABSPACK scaling algorithm.
;
_exptl_crystal_colour 'clear light yellow'
_exptl_crystal_colour_lustre clear
_exptl_crystal_colour_modifier light
_exptl_crystal_colour_primary yellow
_exptl_crystal_density_diffrn 1.417
_exptl_crystal_description prism
_exptl_crystal_F_000 2040
_exptl_crystal_size_max 0.1
_exptl_crystal_size_mid 0.06
_exptl_crystal_size_min 0.04
_refine_diff_density_max 0.510
_refine_diff_density_min -0.751
_refine_diff_density_rms 0.098
_refine_ls_extinction_method none
_refine_ls_goodness_of_fit_ref 1.042
_refine_ls_hydrogen_treatment constr
_refine_ls_matrix_type full
_refine_ls_number_parameters 544
_refine_ls_number_reflns 8447
_refine_ls_number_restraints 0
_refine_ls_restrained_S_all 1.042
_refine_ls_R_factor_all 0.0413
_refine_ls_R_factor_gt 0.0359
_refine_ls_shift/su_max 0.002
_refine_ls_shift/su_mean 0.000
_refine_ls_structure_factor_coef Fsqd
_refine_ls_weighting_details 'w=1/[\s^2^(Fo^2^)+(0.0646P)^2^+0.9512P] where P=(Fo^2^+2Fc^2^)/3'
_refine_ls_weighting_scheme calc
_refine_ls_wR_factor_gt 0.0935
_refine_ls_wR_factor_ref 0.0968
_reflns_Friedel_coverage 0.000
_reflns_number_gt 7556
_reflns_number_total 8447
_reflns_threshold_expression 'I > 2\s(I)'
_cod_data_source_file d2dt00252c2.cif
_cod_data_source_block 2ver0-16023_kmv-262
_cod_database_code 7710041
_shelx_shelxl_version_number 2018/3
_chemical_oxdiff_formula 'C46 H47 N9 S2 Pd2'
_shelx_space_group_comment
;
The symmetry employed for this shelxl refinement is uniquely defined
by the following loop, which should always be used as a source of
symmetry information in preference to the above space-group names.
They are only intended as comments.
;
_shelx_estimated_absorpt_t_max 0.758
_shelx_estimated_absorpt_t_min 0.528
_diffrn_oxdiff_digest_frames
;
012777c2e1cce797455894cf10060f83bf000256a70
;
_reflns_odcompleteness_completeness 99.14
_reflns_odcompleteness_iscentric 1
_reflns_odcompleteness_theta 74.33
_olex2_refinement_description
;
1. Fixed Uiso
 At 1.2 times of:
  All C(H) groups
 At 1.5 times of:
  All C(H,H,H) groups
2.a Aromatic/amide H refined with riding coordinates:
 C3(H3), C28(H28), C21(H21), C5(H5), C19(H19), C30(H30), C12(H12), C4(H4),
 C10(H10), C40(H40), C38(H38)
2.b Idealised Me refined as rotating group:
 C23(H23A,H23B,H23C), C25(H25A,H25B,H25C), C14(H14A,H14B,H14C), C32(H32A,H32B,
 H32C), C15(H15A,H15B,H15C), C34(H34A,H34B,H34C), C43(H43A,H43B,H43C), C24(H24A,
 H24B,H24C), C16(H16A,H16B,H16C), C33(H33A,H33B,H33C), C42(H42A,H42B,H42C),
 C44(H44A,H44B,H44C)
;
_olex2_submission_special_instructions 'No special instructions were received'
_oxdiff_exptl_absorpt_empirical_details
;
Empirical correction (ABSPACK) includes:
- Absorption correction using spherical harmonics
- Frame scaling
;
_oxdiff_exptl_absorpt_empirical_full_max 1.599
_oxdiff_exptl_absorpt_empirical_full_min 0.526

loop_
_space_group_symop_operation_xyz
'x, y, z'
'-x+1/2, y+1/2, -z+1/2'
'-x, -y, -z'
'x-1/2, -y-1/2, z-1/2'

loop_
_atom_site_label
_atom_site_type_symbol
_atom_site_fract_x
_atom_site_fract_y
_atom_site_fract_z
_atom_site_U_iso_or_equiv
_atom_site_adp_type
_atom_site_occupancy
_atom_site_site_symmetry_order
_atom_site_calc_flag
_atom_site_refinement_flags_posn
_atom_site_refinement_flags_adp
_atom_site_refinement_flags_occupancy
_atom_site_disorder_assembly
_atom_site_disorder_group
Pd1 Pd 1.02562(2) 0.47657(2) 0.37464(2) 0.04003(8) Uani 1 1 d . . . . .
Pd2 Pd 0.70134(3) 0.34916(2) 0.33661(2) 0.04279(8) Uani 1 1 d . . . . .
S1 S 1.43466(16) 0.57373(6) 0.49015(10) 0.1181(6) Uani 1 1 d . . . . .
S2 S 0.7969(3) 0.20797(4) 0.42354(11) 0.1267(6) Uani 1 1 d . . . . .
N2 N 1.0433(3) 0.43637(8) 0.46029(12) 0.0418(5) Uani 1 1 d . . . . .
N4 N 0.7358(3) 0.43361(7) 0.28287(12) 0.0407(5) Uani 1 1 d . . . . .
N1 N 0.8541(3) 0.39769(8) 0.38182(12) 0.0424(5) Uani 1 1 d . . . . .
N5 N 0.4859(3) 0.40670(8) 0.23314(13) 0.0448(5) Uani 1 1 d . . . . .
N8 N 1.2022(4) 0.51756(10) 0.42346(16) 0.0576(7) Uani 1 1 d . . . . .
N7 N 0.4704(4) 0.27749(9) 0.26603(18) 0.0614(7) Uani 1 1 d . . . . .
C6 C 0.6151(3) 0.39878(9) 0.27520(14) 0.0398(6) Uani 1 1 d . . . . .
C1 C 0.8543(3) 0.43301(9) 0.34012(14) 0.0386(6) Uani 1 1 d . . . . .
C2 C 0.9513(4) 0.40035(10) 0.44778(15) 0.0433(6) Uani 1 1 d . . . . .
N6 N 1.0608(4) 0.53151(10) 0.24061(16) 0.0603(7) Uani 1 1 d . . . . .
N3 N 1.0557(4) 0.37293(12) 0.56464(16) 0.0703(9) Uani 1 1 d . . . . .
C22 C 0.6270(4) 0.50564(10) 0.24846(18) 0.0501(7) Uani 1 1 d . . . . .
C45 C 1.2987(4) 0.54112(12) 0.44983(19) 0.0564(8) Uani 1 1 d . . . . .
C26 C 0.3501(4) 0.37820(9) 0.22000(16) 0.0448(6) Uani 1 1 d . . . . .
C27 C 0.3118(4) 0.36098(11) 0.15020(17) 0.0517(7) Uani 1 1 d . . . . .
C17 C 0.7133(4) 0.46916(9) 0.23256(15) 0.0428(6) Uani 1 1 d . . . . .
N9 N 0.8003(5) 0.29597(10) 0.39826(19) 0.0719(9) Uani 1 1 d . . . . .
C18 C 0.7755(4) 0.46456(11) 0.16712(16) 0.0486(7) Uani 1 1 d . . . . .
C29 C 0.0736(4) 0.32509(11) 0.1864(2) 0.0595(9) Uani 1 1 d . . . . .
C7 C 1.0294(4) 0.51019(11) 0.28698(17) 0.0515(7) Uani 1 1 d . . . . .
C3 C 0.9586(5) 0.36907(13) 0.50166(18) 0.0610(9) Uani 1 1 d . . . . .
H3 H 0.892970 0.344549 0.493264 0.073 Uiso 1 1 calc R . . . .
C28 C 0.1738(4) 0.33455(11) 0.1354(2) 0.0583(8) Uani 1 1 d . . . . .
H28 H 0.148151 0.322844 0.089374 0.070 Uiso 1 1 calc R . . . .
C21 C 0.6134(5) 0.53946(11) 0.1986(2) 0.0636(9) Uani 1 1 d . . . . .
H21 H 0.559894 0.564734 0.208927 0.076 Uiso 1 1 calc R . . . .
C35 C 0.5515(4) 0.30641(10) 0.28643(19) 0.0521(7) Uani 1 1 d . . . . .
C8 C 1.0999(4) 0.55882(11) 0.18551(17) 0.0552(8) Uani 1 1 d . . . . .
C5 C 1.1424(4) 0.44017(11) 0.52342(16) 0.0506(7) Uani 1 1 d . . . . .
H5 H 1.208386 0.464568 0.532613 0.061 Uiso 1 1 calc R . . . .
C20 C 0.6774(5) 0.53650(13) 0.1339(2) 0.0665(10) Uani 1 1 d . . . . .
C31 C 0.2520(4) 0.36918(11) 0.27307(18) 0.0499(7) Uani 1 1 d . . . . .
C19 C 0.7561(5) 0.49874(13) 0.11882(18) 0.0605(9) Uani 1 1 d . . . . .
H19 H 0.796965 0.496229 0.075201 0.073 Uiso 1 1 calc R . . . .
C9 C 1.1788(4) 0.54147(12) 0.1314(2) 0.0585(8) Uani 1 1 d . . . . .
C23 C 0.8659(5) 0.42409(12) 0.1515(2) 0.0645(9) Uani 1 1 d . . . . .
H23A H 0.963446 0.421117 0.186290 0.097 Uiso 1 1 calc GR . . . .
H23B H 0.896122 0.425877 0.103937 0.097 Uiso 1 1 calc GR . . . .
H23C H 0.795909 0.399455 0.154292 0.097 Uiso 1 1 calc GR . . . .
C30 C 0.1141(4) 0.34279(12) 0.2546(2) 0.0586(8) Uani 1 1 d . . . . .
H30 H 0.047040 0.336895 0.289362 0.070 Uiso 1 1 calc R . . . .
C36 C 0.3544(5) 0.24441(11) 0.2455(2) 0.0668(10) Uani 1 1 d . . . . .
C12 C 1.0933(5) 0.62865(13) 0.1339(2) 0.0659(9) Uani 1 1 d . . . . .
H12 H 1.064095 0.657707 0.133958 0.079 Uiso 1 1 calc R . . . .
C4 C 1.1471(5) 0.40862(14) 0.57405(18) 0.0634(9) Uani 1 1 d . . . . .
H4 H 1.217453 0.412087 0.617316 0.076 Uiso 1 1 calc R . . . .
C11 C 1.1745(5) 0.61353(13) 0.0795(2) 0.0652(9) Uani 1 1 d . . . . .
C10 C 1.2150(5) 0.56991(13) 0.0788(2) 0.0638(9) Uani 1 1 d . . . . .
H10 H 1.268182 0.559460 0.041710 0.077 Uiso 1 1 calc R . . . .
C13 C 1.0535(5) 0.60228(12) 0.1885(2) 0.0637(9) Uani 1 1 d . . . . .
C25 C 0.5491(5) 0.50866(13) 0.3155(2) 0.0682(10) Uani 1 1 d . . . . .
H25A H 0.470207 0.485771 0.315978 0.102 Uiso 1 1 calc GR . . . .
H25B H 0.494550 0.536062 0.316711 0.102 Uiso 1 1 calc GR . . . .
H25C H 0.632411 0.506098 0.356935 0.102 Uiso 1 1 calc GR . . . .
C14 C 1.2258(6) 0.49464(15) 0.1301(3) 0.0812(12) Uani 1 1 d . . . . .
H14A H 1.273239 0.485718 0.177730 0.122 Uiso 1 1 calc GR . . . .
H14B H 1.304617 0.490624 0.097519 0.122 Uiso 1 1 calc GR . . . .
H14C H 1.129448 0.477595 0.114325 0.122 Uiso 1 1 calc GR . . . .
C41 C 0.2506(5) 0.23372(14) 0.2951(3) 0.0805(13) Uani 1 1 d . . . . .
C32 C 0.4208(6) 0.37001(15) 0.0941(2) 0.0750(11) Uani 1 1 d . . . . .
H32A H 0.437427 0.400630 0.090836 0.112 Uiso 1 1 calc GR . . . .
H32B H 0.369452 0.359217 0.048252 0.112 Uiso 1 1 calc GR . . . .
H32C H 0.525091 0.355951 0.107429 0.112 Uiso 1 1 calc GR . . . .
C46 C 0.7979(6) 0.25923(14) 0.4082(2) 0.0739(11) Uani 1 1 d . . . . .
C15 C 1.2174(8) 0.64437(16) 0.0225(3) 0.0913(15) Uani 1 1 d . . . . .
H15A H 1.133051 0.665995 0.013063 0.137 Uiso 1 1 calc GR . . . .
H15B H 1.225474 0.628671 -0.021122 0.137 Uiso 1 1 calc GR . . . .
H15C H 1.320983 0.658047 0.039189 0.137 Uiso 1 1 calc GR . . . .
C37 C 0.3480(6) 0.22616(12) 0.1777(3) 0.0818(13) Uani 1 1 d . . . . .
C34 C 0.2920(5) 0.38689(13) 0.3486(2) 0.0661(9) Uani 1 1 d . . . . .
H34A H 0.398262 0.376585 0.370092 0.099 Uiso 1 1 calc GR . . . .
H34B H 0.210078 0.377454 0.376920 0.099 Uiso 1 1 calc GR . . . .
H34C H 0.293129 0.417920 0.346881 0.099 Uiso 1 1 calc GR . . . .
C43 C 0.2669(8) 0.25401(19) 0.3689(3) 0.1056(18) Uani 1 1 d . . . . .
H43A H 0.372423 0.246859 0.395456 0.158 Uiso 1 1 calc GR . . . .
H43B H 0.181382 0.243249 0.394089 0.158 Uiso 1 1 calc GR . . . .
H43C H 0.257149 0.284845 0.364094 0.158 Uiso 1 1 calc GR . . . .
C24 C 0.6632(7) 0.57379(17) 0.0807(3) 0.0975(17) Uani 1 1 d . . . . .
H24A H 0.604529 0.564392 0.035218 0.146 Uiso 1 1 calc GR . . . .
H24B H 0.771331 0.583352 0.074130 0.146 Uiso 1 1 calc GR . . . .
H24C H 0.604574 0.597216 0.099021 0.146 Uiso 1 1 calc GR . . . .
C16 C 0.9656(8) 0.61953(16) 0.2478(3) 0.0990(17) Uani 1 1 d . . . . .
H16A H 0.868620 0.602566 0.250394 0.148 Uiso 1 1 calc GR . . . .
H16B H 0.934673 0.649093 0.237677 0.148 Uiso 1 1 calc GR . . . .
H16C H 1.037377 0.617929 0.292980 0.148 Uiso 1 1 calc GR . . . .
C33 C -0.0769(5) 0.29666(15) 0.1690(3) 0.0825(13) Uani 1 1 d . . . . .
H33A H -0.174102 0.314327 0.162720 0.124 Uiso 1 1 calc GR . . . .
H33B H -0.081773 0.276664 0.207821 0.124 Uiso 1 1 calc GR . . . .
H33C H -0.070229 0.280927 0.125285 0.124 Uiso 1 1 calc GR . . . .
C42 C 0.4650(8) 0.23901(19) 0.1261(3) 0.1080(18) Uani 1 1 d . . . . .
H42A H 0.480593 0.269775 0.127869 0.162 Uiso 1 1 calc GR . . . .
H42B H 0.419650 0.230555 0.077989 0.162 Uiso 1 1 calc GR . . . .
H42C H 0.568994 0.224858 0.139734 0.162 Uiso 1 1 calc GR . . . .
C39 C 0.1182(8) 0.18385(18) 0.2055(5) 0.114(2) Uani 1 1 d . . . . .
C40 C 0.1305(7) 0.20261(18) 0.2724(4) 0.108(2) Uani 1 1 d . . . . .
H40 H 0.057168 0.194449 0.303385 0.129 Uiso 1 1 calc R . . . .
C38 C 0.2262(8) 0.19540(16) 0.1588(4) 0.108(2) Uani 1 1 d . . . . .
H38 H 0.217238 0.182295 0.113694 0.129 Uiso 1 1 calc R . . . .
C44 C -0.0186(11) 0.1505(3) 0.1841(7) 0.197(5) Uani 1 1 d . . . . .
H44A H 0.028906 0.122073 0.184258 0.295 Uiso 1 1 calc GR . . . .
H44B H -0.074525 0.156962 0.136700 0.295 Uiso 1 1 calc GR . . . .
H44C H -0.095699 0.151431 0.218062 0.295 Uiso 1 1 calc GR . . . .

loop_
_atom_site_aniso_label
_atom_site_aniso_U_11
_atom_site_aniso_U_22
_atom_site_aniso_U_33
_atom_site_aniso_U_23
_atom_site_aniso_U_13
_atom_site_aniso_U_12
Pd1 0.04115(13) 0.03878(13) 0.03936(12) 0.00004(7) 0.00321(8) -0.00397(8)
Pd2 0.04304(13) 0.03468(13) 0.05023(13) 0.00615(8) 0.00533(9) -0.00311(8)
S1 0.0650(7) 0.1335(12) 0.1575(13) -0.0855(11) 0.0220(7) -0.0355(7)
S2 0.1758(17) 0.0539(7) 0.1477(13) 0.0319(8) 0.0142(12) -0.0016(8)
N2 0.0408(12) 0.0468(13) 0.0382(11) 0.0014(10) 0.0069(9) 0.0027(10)
N4 0.0426(12) 0.0366(12) 0.0419(11) 0.0036(9) 0.0030(9) -0.0040(10)
N1 0.0436(13) 0.0421(13) 0.0410(11) 0.0047(10) 0.0044(9) -0.0030(10)
N5 0.0469(13) 0.0373(13) 0.0484(13) 0.0010(10) 0.0007(10) -0.0045(10)
N8 0.0562(17) 0.0560(17) 0.0584(16) -0.0025(13) 0.0013(13) -0.0086(14)
N7 0.0580(17) 0.0348(14) 0.087(2) 0.0052(13) -0.0027(14) -0.0050(13)
C6 0.0439(15) 0.0342(14) 0.0411(13) 0.0001(11) 0.0061(11) -0.0033(11)
C1 0.0391(14) 0.0376(14) 0.0393(13) 0.0009(11) 0.0059(11) 0.0002(11)
C2 0.0422(15) 0.0487(16) 0.0396(13) 0.0060(12) 0.0084(11) 0.0024(13)
N6 0.0636(18) 0.0621(18) 0.0527(15) 0.0100(13) -0.0007(13) -0.0235(14)
N3 0.076(2) 0.081(2) 0.0503(15) 0.0188(15) -0.0030(14) -0.0051(18)
C22 0.0488(17) 0.0376(16) 0.0617(18) -0.0017(13) 0.0004(13) -0.0048(13)
C45 0.0460(17) 0.063(2) 0.0610(19) -0.0124(16) 0.0108(14) -0.0047(16)
C26 0.0424(15) 0.0359(14) 0.0542(16) 0.0011(12) 0.0005(12) 0.0008(12)
C27 0.0524(18) 0.0470(17) 0.0526(16) 0.0044(13) -0.0024(14) -0.0040(14)
C17 0.0454(15) 0.0376(14) 0.0427(14) 0.0061(11) -0.0026(11) -0.0071(12)
N9 0.083(2) 0.0446(17) 0.083(2) 0.0184(15) -0.0062(17) -0.0009(15)
C18 0.0525(17) 0.0460(17) 0.0456(15) 0.0014(12) 0.0011(13) -0.0098(14)
C29 0.0455(17) 0.0446(18) 0.084(2) 0.0014(16) -0.0068(16) -0.0010(14)
C7 0.0544(18) 0.0476(17) 0.0508(16) 0.0000(14) 0.0015(14) -0.0149(14)
C3 0.067(2) 0.064(2) 0.0491(17) 0.0158(15) -0.0002(15) -0.0113(17)
C28 0.0571(19) 0.0494(18) 0.0631(19) -0.0036(15) -0.0084(15) -0.0056(15)
C21 0.058(2) 0.0381(17) 0.090(3) 0.0100(17) -0.0026(18) 0.0006(15)
C35 0.0540(18) 0.0376(16) 0.0642(18) 0.0062(14) 0.0074(14) -0.0022(14)
C8 0.0598(19) 0.056(2) 0.0476(16) 0.0054(14) 0.0017(14) -0.0210(16)
C5 0.0441(16) 0.064(2) 0.0427(15) -0.0010(14) 0.0012(12) 0.0014(14)
C20 0.059(2) 0.058(2) 0.077(2) 0.0269(18) -0.0084(18) -0.0098(17)
C31 0.0415(15) 0.0472(17) 0.0611(18) -0.0021(14) 0.0077(13) 0.0065(13)
C19 0.062(2) 0.070(2) 0.0471(16) 0.0139(16) -0.0021(14) -0.0161(18)
C9 0.0514(18) 0.059(2) 0.064(2) 0.0027(16) 0.0018(15) -0.0100(16)
C23 0.076(2) 0.060(2) 0.061(2) -0.0052(16) 0.0209(17) -0.0036(18)
C30 0.0423(17) 0.0543(19) 0.081(2) 0.0054(16) 0.0142(16) 0.0031(14)
C36 0.059(2) 0.0347(17) 0.101(3) 0.0082(18) -0.0051(19) -0.0039(15)
C12 0.083(3) 0.050(2) 0.067(2) 0.0054(16) 0.0166(18) -0.0139(18)
C4 0.060(2) 0.083(3) 0.0432(16) 0.0068(16) -0.0044(14) -0.0010(19)
C11 0.077(2) 0.064(2) 0.0554(19) 0.0097(16) 0.0109(17) -0.0219(19)
C10 0.064(2) 0.074(3) 0.0556(18) -0.0020(17) 0.0158(16) -0.0145(18)
C13 0.078(2) 0.056(2) 0.0602(19) -0.0031(16) 0.0207(17) -0.0223(18)
C25 0.073(2) 0.052(2) 0.080(2) -0.0132(18) 0.0144(19) 0.0037(18)
C14 0.074(3) 0.067(3) 0.103(3) 0.002(2) 0.016(2) 0.000(2)
C41 0.067(2) 0.054(2) 0.115(4) 0.024(2) -0.005(2) -0.0099(19)
C32 0.089(3) 0.083(3) 0.0532(19) -0.0033(19) 0.0089(18) -0.025(2)
C46 0.078(3) 0.063(3) 0.076(2) 0.0170(19) -0.003(2) 0.000(2)
C15 0.125(4) 0.080(3) 0.072(3) 0.017(2) 0.025(3) -0.026(3)
C37 0.072(3) 0.039(2) 0.129(4) -0.017(2) -0.004(2) -0.0006(18)
C34 0.057(2) 0.073(2) 0.071(2) -0.0173(18) 0.0194(17) 0.0014(18)
C43 0.107(4) 0.100(4) 0.107(4) 0.039(3) 0.009(3) -0.018(3)
C24 0.091(3) 0.085(3) 0.112(4) 0.055(3) -0.003(3) -0.009(3)
C16 0.141(5) 0.069(3) 0.101(3) -0.024(2) 0.064(3) -0.029(3)
C33 0.058(2) 0.067(3) 0.119(4) 0.001(2) -0.002(2) -0.0151(19)
C42 0.114(4) 0.085(4) 0.128(5) -0.034(3) 0.024(4) -0.005(3)
C39 0.091(4) 0.067(3) 0.171(6) -0.005(4) -0.024(4) -0.026(3)
C40 0.079(3) 0.074(3) 0.165(6) 0.038(4) 0.001(3) -0.022(3)
C38 0.093(4) 0.062(3) 0.160(6) -0.028(3) -0.011(4) -0.013(3)
C44 0.137(7) 0.130(7) 0.309(15) -0.009(7) -0.021(8) -0.087(6)

loop_
_atom_type_symbol
_atom_type_description
_atom_type_scat_dispersion_real
_atom_type_scat_dispersion_imag
_atom_type_scat_source
C C 0.0181 0.0091 'International Tables Vol C Tables 4.2.6.8 and 6.1.1.4'
H H 0.0000 0.0000 'International Tables Vol C Tables 4.2.6.8 and 6.1.1.4'
N N 0.0311 0.0180 'International Tables Vol C Tables 4.2.6.8 and 6.1.1.4'
Pd Pd 0.1215 3.9337 'International Tables Vol C Tables 4.2.6.8 and 6.1.1.4'
S S 0.3331 0.5567 'International Tables Vol C Tables 4.2.6.8 and 6.1.1.4'

loop_
_geom_angle_atom_site_label_1
_geom_angle_atom_site_label_2
_geom_angle_atom_site_label_3
_geom_angle
_geom_angle_site_symmetry_1
_geom_angle_site_symmetry_3
_geom_angle_publ_flag
N2 Pd1 N8 93.57(11) . . ?
C1 Pd1 N2 78.85(10) . . ?
C1 Pd1 N8 172.27(11) . . ?
C7 Pd1 N2 172.31(13) . . ?
C7 Pd1 N8 87.07(12) . . ?
C7 Pd1 C1 100.65(12) . . ?
N1 Pd2 N9 100.43(12) . . ?
C6 Pd2 N1 79.58(10) . . ?
C6 Pd2 N9 177.35(14) . . ?
C35 Pd2 N1 174.99(11) . . ?
C35 Pd2 C6 95.62(12) . . ?
C35 Pd2 N9 84.30(13) . . ?
C2 N2 Pd1 113.41(18) . . ?
C5 N2 Pd1 127.7(2) . . ?
C5 N2 C2 118.6(3) . . ?
C1 N4 C6 118.2(2) . . ?
C1 N4 C17 122.9(2) . . ?
C17 N4 C6 118.6(2) . . ?
C1 N1 Pd2 113.97(18) . . ?
C1 N1 C2 115.2(2) . . ?
C2 N1 Pd2 130.8(2) . . ?
C6 N5 C26 124.2(3) . . ?
C45 N8 Pd1 178.5(3) . . ?
C35 N7 C36 172.5(4) . . ?
N4 C6 Pd2 109.54(18) . . ?
N5 C6 Pd2 135.6(2) . . ?
N5 C6 N4 114.8(2) . . ?
N4 C1 Pd1 130.4(2) . . ?
N4 C1 N1 114.5(2) . . ?
N1 C1 Pd1 115.0(2) . . ?
N2 C2 N1 116.4(2) . . ?
N2 C2 C3 118.9(3) . . ?
N1 C2 C3 124.7(3) . . ?
C7 N6 C8 178.0(4) . . ?
C3 N3 C4 116.5(3) . . ?
C17 C22 C21 117.4(3) . . ?
C17 C22 C25 121.7(3) . . ?
C21 C22 C25 120.9(3) . . ?
N8 C45 S1 177.8(4) . . ?
C27 C26 N5 117.6(3) . . ?
C31 C26 N5 121.5(3) . . ?
C31 C26 C27 120.9(3) . . ?
C26 C27 C32 120.4(3) . . ?
C28 C27 C26 118.3(3) . . ?
C28 C27 C32 121.3(3) . . ?
C22 C17 N4 120.0(3) . . ?
C22 C17 C18 122.2(3) . . ?
C18 C17 N4 117.7(3) . . ?
C46 N9 Pd2 147.7(3) . . ?
C17 C18 C23 120.5(3) . . ?
C19 C18 C17 118.1(3) . . ?
C19 C18 C23 121.4(3) . . ?
C28 C29 C30 117.9(3) . . ?
C28 C29 C33 121.6(4) . . ?
C30 C29 C33 120.6(4) . . ?
N6 C7 Pd1 167.5(3) . . ?
N3 C3 C2 122.5(3) . . ?
C29 C28 C27 122.4(3) . . ?
C20 C21 C22 121.9(3) . . ?
N7 C35 Pd2 169.6(3) . . ?
C9 C8 N6 119.0(3) . . ?
C9 C8 C13 124.0(3) . . ?
C13 C8 N6 117.1(3) . . ?
N2 C5 C4 120.4(3) . . ?
C21 C20 C24 121.2(4) . . ?
C19 C20 C21 118.7(3) . . ?
C19 C20 C24 120.1(4) . . ?
C26 C31 C30 118.1(3) . . ?
C26 C31 C34 121.8(3) . . ?
C30 C31 C34 120.2(3) . . ?
C20 C19 C18 121.6(3) . . ?
C8 C9 C14 122.2(3) . . ?
C10 C9 C8 116.4(4) . . ?
C10 C9 C14 121.3(4) . . ?
C29 C30 C31 122.5(3) . . ?
C41 C36 N7 116.4(4) . . ?
C37 C36 N7 118.7(4) . . ?
C37 C36 C41 124.9(4) . . ?
C11 C12 C13 122.6(4) . . ?
N3 C4 C5 123.0(3) . . ?
C12 C11 C10 118.6(3) . . ?
C12 C11 C15 119.7(4) . . ?
C10 C11 C15 121.7(4) . . ?
C9 C10 C11 122.2(4) . . ?
C8 C13 C16 122.1(4) . . ?
C12 C13 C8 116.2(4) . . ?
C12 C13 C16 121.7(4) . . ?
C36 C41 C43 122.2(4) . . ?
C36 C41 C40 115.7(5) . . ?
C40 C41 C43 122.1(5) . . ?
N9 C46 S2 178.8(4) . . ?
C36 C37 C42 122.5(4) . . ?
C36 C37 C38 116.3(5) . . ?
C38 C37 C42 121.2(5) . . ?
C40 C39 C38 120.0(5) . . ?
C40 C39 C44 118.5(8) . . ?
C38 C39 C44 121.4(8) . . ?
C39 C40 C41 121.7(6) . . ?
C39 C38 C37 121.4(6) . . ?

loop_
_geom_bond_atom_site_label_1
_geom_bond_atom_site_label_2
_geom_bond_distance
_geom_bond_site_symmetry_2
_geom_bond_publ_flag
Pd1 N2 2.018(2) . ?
Pd1 N8 2.039(3) . ?
Pd1 C1 1.986(3) . ?
Pd1 C7 1.947(3) . ?
Pd2 N1 2.057(2) . ?
Pd2 C6 1.985(3) . ?
Pd2 N9 2.104(3) . ?
Pd2 C35 1.951(3) . ?
S1 C45 1.608(4) . ?
S2 C46 1.611(4) . ?
N2 C2 1.347(4) . ?
N2 C5 1.339(4) . ?
N4 C6 1.456(4) . ?
N4 C1 1.339(4) . ?
N4 C17 1.442(4) . ?
N1 C1 1.343(4) . ?
N1 C2 1.372(4) . ?
N5 C6 1.250(4) . ?
N5 C26 1.413(4) . ?
N8 C45 1.135(4) . ?
N7 C35 1.146(4) . ?
N7 C36 1.412(5) . ?
C2 C3 1.393(4) . ?
N6 C7 1.149(4) . ?
N6 C8 1.406(4) . ?
N3 C3 1.329(5) . ?
N3 C4 1.332(5) . ?
C22 C17 1.387(5) . ?
C22 C21 1.396(5) . ?
C22 C25 1.492(5) . ?
C26 C27 1.404(5) . ?
C26 C31 1.395(5) . ?
C27 C28 1.391(5) . ?
C27 C32 1.500(5) . ?
C17 C18 1.401(5) . ?
N9 C46 1.152(5) . ?
C18 C19 1.385(5) . ?
C18 C23 1.505(5) . ?
C29 C28 1.380(6) . ?
C29 C30 1.384(6) . ?
C29 C33 1.512(5) . ?
C21 C20 1.392(6) . ?
C8 C9 1.387(5) . ?
C8 C13 1.400(5) . ?
C5 C4 1.357(5) . ?
C20 C19 1.383(6) . ?
C20 C24 1.517(5) . ?
C31 C30 1.397(5) . ?
C31 C34 1.508(5) . ?
C9 C10 1.384(5) . ?
C9 C14 1.500(6) . ?
C36 C41 1.388(7) . ?
C36 C37 1.384(7) . ?
C12 C11 1.378(6) . ?
C12 C13 1.383(5) . ?
C11 C10 1.390(6) . ?
C11 C15 1.511(5) . ?
C13 C16 1.506(6) . ?
C41 C43 1.505(8) . ?
C41 C40 1.398(7) . ?
C37 C42 1.509(8) . ?
C37 C38 1.387(7) . ?
C39 C40 1.370(10) . ?
C39 C38 1.380(10) . ?
C39 C44 1.535(8) . ?
